data_4124400
loop_
_publ_author_name
'Wang, Chao'
'Zong, Lili'
'Tan, Choon-Hong'

_publ_section_title
;
 Enantioselective Oxidation of Alkenes with Potassium Permanganate
 Catalyzed by Chiral Dicationic Bisguanidinium.
;
_journal_name_full 'Journal of the American Chemical Society'
_journal_page_first 150813122746001
_journal_paper_doi 10.1021/jacs.5b05792
_journal_year 2015
_chemical_absolute_configuration ad
_chemical_formula_sum 'C17 H14 Cl2 O6'
_chemical_formula_weight 385.18
_space_group_crystal_system monoclinic
_space_group_IT_number 4
_space_group_name_Hall 'P 2yb'
_space_group_name_H-M_alt 'P 1 21 1'
_symmetry_space_group_name_Hall 'P 2yb'
_symmetry_space_group_name_H-M 'P 1 21 1'
_atom_sites_solution_hydrogens geom
_cell_angle_alpha 90
_cell_angle_beta 92.170(3)
_cell_angle_gamma 90
_cell_formula_units_Z 4
_cell_length_a 16.764(2)
_cell_length_b 5.7286(7)
_cell_length_c 17.464(2)
_cell_measurement_reflns_used 3048
_cell_measurement_temperature 103.(2)
_cell_measurement_theta_max 26.2716
_cell_measurement_theta_min 2.7370
_cell_volume 1675.9(3)
_computing_cell_refinement 'SAINT V8.34A (Bruker AXS Inc., 2013)'
_computing_data_collection 'APEX2 (Bruker AXS Inc., 2014)'
_computing_data_reduction 'SAINT V8.34A (Bruker AXS Inc., 2013)'
_computing_molecular_graphics 'XP (Bruker AXS Inc., 2014)'
_computing_publication_material 'APEX2 (Bruker AXS Inc., 2014)'
_computing_structure_refinement 'SHELXL-2014 (Sheldrick, 2014)'
_diffrn_ambient_temperature 103.(2)
_diffrn_detector_area_resol_mean 8.3333
_diffrn_measured_fraction_theta_full 0.995
_diffrn_measured_fraction_theta_max 0.995
_diffrn_measurement_device_type 'CCD area detector'
_diffrn_measurement_method 'phi and omega scans'
_diffrn_radiation_monochromator graphite
_diffrn_radiation_type MoK\a
_diffrn_radiation_wavelength 0.71073
_diffrn_reflns_av_R_equivalents 0.0644
_diffrn_reflns_av_unetI/netI 0.0929
_diffrn_reflns_limit_h_max 23
_diffrn_reflns_limit_h_min -23
_diffrn_reflns_limit_k_max 7
_diffrn_reflns_limit_k_min -7
_diffrn_reflns_limit_l_max 24
_diffrn_reflns_limit_l_min -14
_diffrn_reflns_number 21421
_diffrn_reflns_theta_full 29.66
_diffrn_reflns_theta_max 29.66
_diffrn_reflns_theta_min 1.22
_diffrn_source 'fine-focus sealed tube'
_exptl_absorpt_coefficient_mu 0.419
_exptl_absorpt_correction_T_max 0.95
_exptl_absorpt_correction_T_min 0.84
_exptl_absorpt_correction_type multi-scan
_exptl_absorpt_process_details 'SADABS V2014/3 (Bruker AXS Inc.)'
_exptl_crystal_colour colourless
_exptl_crystal_density_diffrn 1.527
_exptl_crystal_density_method 'not measured'
_exptl_crystal_description block
_exptl_crystal_F_000 792
_exptl_crystal_size_max 0.380
_exptl_crystal_size_mid 0.260
_exptl_crystal_size_min 0.120
_refine_diff_density_max 0.644
_refine_diff_density_min -0.484
_refine_ls_abs_structure_details
;
Flack x determined using 2377 quotients [(I+)-(I-)]/[(I+)+(I-)]
(Parsons, Flack and Wagner, Acta Cryst. B69 (2013) 249-259).
;
_refine_ls_abs_structure_Flack 0.01(5)
_refine_ls_extinction_method none
_refine_ls_goodness_of_fit_ref 1.038
_refine_ls_hydrogen_treatment constr
_refine_ls_matrix_type full
_refine_ls_number_parameters 455
_refine_ls_number_reflns 9391
_refine_ls_number_restraints 1
_refine_ls_restrained_S_all 1.038
_refine_ls_R_factor_all 0.0965
_refine_ls_R_factor_gt 0.0576
_refine_ls_shift/su_max 0.001
_refine_ls_shift/su_mean 0.000
_refine_ls_structure_factor_coef Fsqd
_refine_ls_weighting_details 'w=1/[\s^2^(Fo^2^)+(0.0356P)^2^+1.7817P] where P=(Fo^2^+2Fc^2^)/3'
_refine_ls_weighting_scheme calc
_refine_ls_wR_factor_gt 0.1073
_refine_ls_wR_factor_ref 0.1284
_reflns_number_gt 6750
_reflns_number_total 9391
_reflns_threshold_expression 'I > 2\s(I)'
_cod_data_source_file ja5b05792_si_001.cif
_cod_data_source_block I
_cod_original_cell_volume 1675.9(4)
_cod_database_code 4124400

loop_
_space_group_symop_operation_xyz
'x, y, z'
'-x, y+1/2, -z'

loop_
_atom_site_type_symbol
_atom_site_label
_atom_site_fract_x
_atom_site_fract_y
_atom_site_fract_z
_atom_site_U_iso_or_equiv
_atom_site_adp_type
_atom_site_calc_flag
_atom_site_refinement_flags_adp
_atom_site_refinement_flags_posn
_atom_site_occupancy
C C1 0.6450(3) 1.1157(9) 1.0899(3) 0.0176(11) Uani d . . 1
H H1 0.6107 1.2177 1.0611 0.021 Uiso calc U R 1
C C2 0.6765(3) 1.1846(9) 1.1605(3) 0.0202(11) Uani d . . 1
H H2 0.6613 1.3305 1.1813 0.024 Uiso calc U R 1
C C3 0.7301(3) 1.0431(9) 1.2013(3) 0.0172(11) Uani d . . 1
C C4 0.7518(3) 0.8277(9) 1.1702(3) 0.0160(10) Uani d . . 1
C C5 0.7172(3) 0.7535(9) 1.1010(3) 0.0158(11) Uani d . . 1
H H5 0.7303 0.6047 1.0811 0.019 Uiso calc U R 1
C C6 0.6634(3) 0.8965(9) 1.0609(3) 0.0164(11) Uani d . . 1
C C7 0.6247(3) 0.8034(9) 0.9893(3) 0.0156(10) Uani d . . 1
C C8 0.5568(3) 0.9083(9) 0.8726(3) 0.0192(11) Uani d . . 1
H H8A 0.5021 0.8588 0.8847 0.023 Uiso calc U R 1
H H8B 0.5837 0.7773 0.847 0.023 Uiso calc U R 1
C C9 0.5540(3) 1.1215(9) 0.8214(3) 0.0155(10) Uani d . . 1
C C10 0.6383(3) 1.1765(9) 0.7946(3) 0.0162(10) Uani d . . 1
C C11 0.4998(3) 1.0720(9) 0.7503(3) 0.0155(11) Uani d . . 1
C C12 0.5156(3) 0.8826(9) 0.7018(3) 0.0178(11) Uani d . . 1
H H12 0.5597 0.7823 0.7129 0.021 Uiso calc U R 1
C C13 0.4660(3) 0.8442(10) 0.6376(3) 0.0232(11) Uani d . . 1
C C14 0.5421(3) 0.5183(11) 0.5955(4) 0.0302(14) Uani d . . 1
H H14A 0.5914 0.6096 0.5929 0.045 Uiso calc U R 1
H H14B 0.5407 0.3998 0.555 0.045 Uiso calc U R 1
H H14C 0.5404 0.4417 0.6456 0.045 Uiso calc U R 1
C C15 0.4007(3) 0.9887(10) 0.6224(3) 0.0250(12) Uani d . . 1
H H15 0.3664 0.9604 0.5788 0.03 Uiso calc U R 1
C C16 0.3855(3) 1.1721(11) 0.6704(3) 0.0267(13) Uani d . . 1
H H16 0.341 1.2707 0.6593 0.032 Uiso calc U R 1
C C17 0.4346(3) 1.2160(10) 0.7352(3) 0.0217(12) Uani d . . 1
H H17 0.4235 1.3423 0.7684 0.026 Uiso calc U R 1
C C18 -0.0390(3) -0.1476(9) 0.0907(3) 0.0167(10) Uani d . . 1
H H18 -0.0052 -0.2485 0.1204 0.02 Uiso calc U R 1
C C19 -0.0683(3) -0.2162(10) 0.0187(3) 0.0184(11) Uani d . . 1
H H19 -0.0533 -0.3631 -0.0015 0.022 Uiso calc U R 1
C C20 -0.1195(3) -0.0712(9) -0.0239(3) 0.0168(11) Uani d . . 1
C C21 -0.1427(3) 0.1409(9) 0.0062(3) 0.0155(10) Uani d . . 1
C C22 -0.1127(3) 0.2128(9) 0.0772(3) 0.0165(11) Uani d . . 1
H H22 -0.1282 0.3592 0.0974 0.02 Uiso calc U R 1
C C23 -0.0598(3) 0.0707(9) 0.1189(3) 0.0141(10) Uani d . . 1
C C24 -0.0258(3) 0.1597(9) 0.1933(3) 0.0169(10) Uani d . . 1
C C25 0.0462(3) 0.0686(9) 0.3074(3) 0.0185(11) Uani d . . 1
H H25A 0.0026 0.1155 0.3408 0.022 Uiso calc U R 1
H H25B 0.083 0.2024 0.3024 0.022 Uiso calc U R 1
C C26 0.0903(3) -0.1398(10) 0.3408(3) 0.0184(11) Uani d . . 1
C C27 0.1637(3) -0.1966(10) 0.2934(3) 0.0168(10) Uani d . . 1
C C28 0.1210(3) -0.0767(10) 0.4222(3) 0.0186(11) Uani d . . 1
C C29 0.0939(3) -0.2000(13) 0.4840(3) 0.0318(15) Uani d . . 1
H H29 0.0571 -0.3247 0.4766 0.038 Uiso calc U R 1
C C30 0.1215(4) -0.1384(16) 0.5573(3) 0.046(2) Uani d . . 1
H H30 0.1026 -0.2213 0.6 0.055 Uiso calc U R 1
C C31 0.1752(4) 0.0387(13) 0.5693(3) 0.0368(17) Uani d . . 1
H H31 0.1936 0.0769 0.6198 0.044 Uiso calc U R 1
C C32 0.2028(3) 0.1626(11) 0.5071(3) 0.0277(13) Uani d . . 1
C C33 0.2854(4) 0.4798(11) 0.4655(4) 0.0364(16) Uani d . . 1
H H33A 0.3065 0.3825 0.4248 0.055 Uiso calc U R 1
H H33B 0.3277 0.5821 0.4864 0.055 Uiso calc U R 1
H H33C 0.2412 0.575 0.4445 0.055 Uiso calc U R 1
C C34 0.1757(3) 0.1071(10) 0.4335(3) 0.0221(11) Uani d . . 1
H H34 0.1939 0.1927 0.3909 0.027 Uiso calc U R 1
Cl Cl1 0.76716(8) 1.1248(2) 1.29057(7) 0.0261(3) Uani d . . 1
Cl Cl2 0.82134(7) 0.6532(2) 1.21760(7) 0.0210(3) Uani d . . 1
Cl Cl3 -0.15137(8) -0.1545(2) -0.11504(7) 0.0239(3) Uani d . . 1
Cl Cl4 -0.20979(7) 0.3181(2) -0.04429(7) 0.0221(3) Uani d . . 1
O O1 0.6147(2) 0.5992(6) 0.9759(2) 0.0227(9) Uani d . . 1
O O2 0.6013(2) 0.9759(6) 0.9418(2) 0.0192(8) Uani d . . 1
O O3 0.52269(19) 1.3143(7) 0.8608(2) 0.0192(8) Uani d . . 1
H H3 0.554 1.3508 0.8975 0.029 Uiso calc U R 1
O O4 0.6805(2) 1.0085(7) 0.7743(2) 0.0237(9) Uani d . . 1
O O5 0.6581(2) 1.3905(6) 0.7932(2) 0.0249(9) Uani d . . 1
H H5A 0.7048 1.4027 0.7779 0.037 Uiso calc U R 1
O O6 0.4753(2) 0.6686(7) 0.5853(2) 0.0300(9) Uani d . . 1
O O7 -0.0321(2) 0.3612(7) 0.2149(2) 0.0226(8) Uani d . . 1
O O8 0.0143(2) -0.0028(6) 0.2331(2) 0.0187(8) Uani d . . 1
O O9 0.0398(2) -0.3357(7) 0.3454(2) 0.0216(8) Uani d . . 1
H H9 0.0194 -0.3652 0.3018 0.032 Uiso calc U R 1
O O10 0.2015(2) -0.0313(7) 0.2647(2) 0.0234(9) Uani d . . 1
O O11 0.1819(2) -0.4122(7) 0.2877(2) 0.0238(9) Uani d . . 1
H H11 0.2223 -0.4258 0.261 0.036 Uiso calc U R 1
O O12 0.2571(2) 0.3329(8) 0.5254(2) 0.0377(11) Uani d . . 1

loop_
_atom_site_aniso_label
_atom_site_aniso_U_11
_atom_site_aniso_U_22
_atom_site_aniso_U_33
_atom_site_aniso_U_12
_atom_site_aniso_U_13
_atom_site_aniso_U_23
C1 0.017(2) 0.014(3) 0.021(3) 0.004(2) 0.004(2) 0.002(2)
C2 0.024(3) 0.013(3) 0.024(3) 0.003(2) 0.006(2) 0.001(2)
C3 0.023(3) 0.013(2) 0.016(3) -0.003(2) 0.002(2) -0.002(2)
C4 0.015(2) 0.014(2) 0.019(2) 0.002(2) 0.0012(19) 0.005(2)
C5 0.019(2) 0.011(2) 0.018(3) -0.0005(19) 0.004(2) 0.002(2)
C6 0.014(2) 0.018(3) 0.017(2) 0.001(2) 0.002(2) 0.003(2)
C7 0.012(2) 0.015(3) 0.019(3) 0.002(2) 0.0031(19) -0.001(2)
C8 0.019(3) 0.019(3) 0.020(3) -0.006(2) -0.005(2) 0.002(2)
C9 0.014(2) 0.014(2) 0.018(2) -0.002(2) -0.0001(18) 0.001(2)
C10 0.016(2) 0.016(2) 0.016(2) 0.001(2) -0.0035(19) 0.004(2)
C11 0.014(2) 0.016(3) 0.017(2) -0.0039(19) -0.0004(19) 0.002(2)
C12 0.019(2) 0.015(3) 0.020(3) 0.001(2) 0.000(2) 0.003(2)
C13 0.027(3) 0.017(3) 0.025(3) -0.004(2) -0.002(2) 0.001(3)
C14 0.031(3) 0.028(3) 0.031(3) 0.001(3) 0.000(3) -0.002(3)
C15 0.023(3) 0.030(3) 0.022(3) -0.002(2) -0.008(2) -0.002(3)
C16 0.021(3) 0.028(3) 0.030(3) 0.004(2) -0.005(2) 0.001(3)
C17 0.021(3) 0.019(3) 0.025(3) 0.002(2) -0.002(2) 0.002(2)
C18 0.017(2) 0.011(2) 0.022(3) -0.001(2) 0.002(2) 0.003(2)
C19 0.019(2) 0.017(3) 0.020(3) 0.001(2) 0.003(2) 0.000(2)
C20 0.017(2) 0.019(3) 0.014(2) -0.004(2) -0.001(2) -0.001(2)
C21 0.014(2) 0.011(2) 0.022(3) 0.002(2) 0.0005(19) 0.004(2)
C22 0.016(2) 0.015(3) 0.019(3) -0.0005(19) 0.002(2) 0.000(2)
C23 0.012(2) 0.015(2) 0.016(2) 0.0005(18) 0.0000(19) 0.001(2)
C24 0.011(2) 0.018(3) 0.021(3) 0.004(2) -0.0005(19) 0.002(2)
C25 0.016(2) 0.021(3) 0.018(3) 0.009(2) -0.001(2) 0.000(2)
C26 0.016(2) 0.024(3) 0.015(2) 0.005(2) -0.0009(19) 0.001(2)
C27 0.016(2) 0.021(3) 0.012(2) 0.004(2) -0.0057(19) 0.001(2)
C28 0.015(2) 0.024(3) 0.017(3) 0.008(2) 0.000(2) 0.000(2)
C29 0.017(3) 0.060(4) 0.018(3) -0.008(3) 0.000(2) 0.009(3)
C30 0.029(3) 0.090(6) 0.018(3) -0.012(4) 0.001(3) 0.016(4)
C31 0.031(3) 0.065(5) 0.014(3) 0.005(3) -0.006(3) 0.002(3)
C32 0.023(3) 0.035(3) 0.024(3) 0.006(3) -0.010(2) -0.003(3)
C33 0.039(4) 0.027(3) 0.042(4) 0.002(3) -0.013(3) 0.001(3)
C34 0.023(3) 0.024(3) 0.019(3) 0.005(2) -0.002(2) 0.003(2)
Cl1 0.0391(8) 0.0204(7) 0.0184(6) -0.0031(6) -0.0045(6) -0.0017(6)
Cl2 0.0219(6) 0.0213(7) 0.0195(6) 0.0050(5) -0.0036(5) 0.0024(6)
Cl3 0.0313(7) 0.0230(7) 0.0168(6) 0.0010(6) -0.0056(5) -0.0026(6)
Cl4 0.0235(6) 0.0201(7) 0.0220(6) 0.0043(6) -0.0075(5) 0.0016(6)
O1 0.030(2) 0.0111(18) 0.026(2) 0.0012(16) -0.0079(16) 0.0012(16)
O2 0.0208(18) 0.0158(18) 0.020(2) -0.0012(15) -0.0057(15) 0.0041(16)
O3 0.0160(17) 0.0191(19) 0.0221(19) 0.0008(16) -0.0036(14) -0.0047(17)
O4 0.0147(17) 0.025(2) 0.032(2) 0.0046(16) 0.0027(16) 0.0033(18)
O5 0.0204(18) 0.021(2) 0.034(2) -0.0071(15) 0.0085(16) -0.0014(18)
O6 0.037(2) 0.027(2) 0.025(2) 0.0032(19) -0.0073(18) -0.0070(19)
O7 0.0228(19) 0.019(2) 0.026(2) 0.0074(16) -0.0074(15) -0.0045(18)
O8 0.0203(18) 0.020(2) 0.0157(19) 0.0043(16) -0.0059(15) -0.0014(16)
O9 0.0212(18) 0.022(2) 0.0214(19) -0.0027(16) 0.0007(15) 0.0027(18)
O10 0.0218(19) 0.019(2) 0.029(2) 0.0013(16) 0.0079(16) 0.0045(17)
O11 0.0204(18) 0.022(2) 0.030(2) 0.0044(16) 0.0049(16) -0.0020(17)
O12 0.046(3) 0.036(2) 0.029(2) -0.003(2) -0.021(2) -0.001(2)

loop_
_atom_type_symbol
_atom_type_description
_atom_type_scat_dispersion_real
_atom_type_scat_dispersion_imag
_atom_type_scat_source
C C 0.0033 0.0016 'International Tables Vol C Tables 4.2.6.8 and 6.1.1.4'
H H 0.0000 0.0000 'International Tables Vol C Tables 4.2.6.8 and 6.1.1.4'
O O 0.0106 0.0060 'International Tables Vol C Tables 4.2.6.8 and 6.1.1.4'
Cl Cl 0.1484 0.1585 'International Tables Vol C Tables 4.2.6.8 and 6.1.1.4'

loop_
_geom_angle_atom_site_label_1
_geom_angle_atom_site_label_2
_geom_angle_atom_site_label_3
_geom_angle
C2 C1 C6 120.0(5)
C1 C2 C3 120.7(5)
C2 C3 C4 119.2(5)
C2 C3 Cl1 120.8(4)
C4 C3 Cl1 120.0(4)
C5 C4 C3 120.1(4)
C5 C4 Cl2 119.6(4)
C3 C4 Cl2 120.4(4)
C4 C5 C6 120.1(5)
C5 C6 C1 119.8(5)
C5 C6 C7 117.9(5)
C1 C6 C7 122.3(5)
O1 C7 O2 124.2(5)
O1 C7 C6 124.4(5)
O2 C7 C6 111.4(4)
O2 C8 C9 106.3(4)
O3 C9 C8 110.3(4)
O3 C9 C11 108.5(4)
C8 C9 C11 109.4(4)
O3 C9 C10 110.6(4)
C8 C9 C10 109.7(4)
C11 C9 C10 108.3(4)
O4 C10 O5 125.9(5)
O4 C10 C9 117.6(4)
O5 C10 C9 116.5(5)
C17 C11 C12 120.6(5)
C17 C11 C9 118.8(5)
C12 C11 C9 120.6(4)
C13 C12 C11 119.2(5)
O6 C13 C12 125.1(5)
O6 C13 C15 114.7(5)
C12 C13 C15 120.2(5)
C16 C15 C13 120.1(5)
C15 C16 C17 121.0(5)
C11 C17 C16 118.9(5)
C19 C18 C23 119.3(5)
C20 C19 C18 120.3(5)
C21 C20 C19 119.9(5)
C21 C20 Cl3 120.7(4)
C19 C20 Cl3 119.4(4)
C22 C21 C20 120.2(5)
C22 C21 Cl4 119.3(4)
C20 C21 Cl4 120.5(4)
C21 C22 C23 119.9(5)
C22 C23 C18 120.2(5)
C22 C23 C24 118.2(5)
C18 C23 C24 121.6(4)
O7 C24 O8 123.3(5)
O7 C24 C23 124.0(5)
O8 C24 C23 112.7(4)
O8 C25 C26 106.4(4)
O9 C26 C25 111.4(4)
O9 C26 C28 108.4(4)
C25 C26 C28 108.2(4)
O9 C26 C27 110.8(4)
C25 C26 C27 110.4(4)
C28 C26 C27 107.4(4)
O10 C27 O11 124.9(5)
O10 C27 C26 118.7(5)
O11 C27 C26 116.3(5)
C29 C28 C34 120.4(5)
C29 C28 C26 119.6(5)
C34 C28 C26 120.0(5)
C28 C29 C30 118.8(6)
C31 C30 C29 121.6(6)
C30 C31 C32 119.7(6)
O12 C32 C34 125.1(6)
O12 C32 C31 114.9(5)
C34 C32 C31 120.1(6)
C32 C34 C28 119.4(5)
C7 O2 C8 116.7(4)
C13 O6 C14 118.1(4)
C24 O8 C25 115.8(4)
C32 O12 C33 118.9(4)

loop_
_geom_bond_atom_site_label_1
_geom_bond_atom_site_label_2
_geom_bond_distance
C1 C2 1.380(7)
C1 C6 1.393(7)
C2 C3 1.388(7)
C3 C4 1.402(7)
C3 Cl1 1.721(5)
C4 C5 1.388(7)
C4 Cl2 1.723(5)
C5 C6 1.388(7)
C6 C7 1.486(7)
C7 O1 1.203(6)
C7 O2 1.340(6)
C8 O2 1.449(6)
C8 C9 1.513(7)
C9 O3 1.413(6)
C9 C11 1.537(7)
C9 C10 1.538(7)
C10 O4 1.253(6)
C10 O5 1.270(6)
C11 C17 1.386(7)
C11 C12 1.408(7)
C12 C13 1.388(7)
C13 O6 1.371(7)
C13 C15 1.391(8)
C14 O6 1.419(7)
C15 C16 1.374(8)
C16 C17 1.397(7)
C18 C19 1.389(7)
C18 C23 1.394(7)
C19 C20 1.389(7)
C20 C21 1.386(7)
C20 Cl3 1.727(5)
C21 C22 1.383(7)
C21 Cl4 1.731(5)
C22 C23 1.389(7)
C23 C24 1.488(7)
C24 O7 1.220(6)
C24 O8 1.330(6)
C25 O8 1.445(6)
C25 C26 1.510(7)
C26 O9 1.410(6)
C26 C28 1.537(7)
C26 C27 1.543(7)
C27 O10 1.255(6)
C27 O11 1.277(6)
C28 C29 1.382(8)
C28 C34 1.405(7)
C29 C30 1.389(8)
C30 C31 1.368(10)
C31 C32 1.390(9)
C32 O12 1.364(7)
C32 C34 1.385(7)
C33 O12 1.438(8)
